data_2004382
loop_
_publ_author_name
'Parvez, M.'
'Rusiewicz, M.'

_publ_contact_author
;
    Masood Parvez
    Department of Chemistry
    University of Calgary
    2500 University Drive NW
    Calgary
    Alberta
    Canada T2N 1N4
;
_publ_section_title
;
 <small>DL</small>-Pheniramine Hydrogen Maleate
;
_journal_issue 1
_journal_name_full 'Acta Crystallographica Section C'
_journal_page_first 83
_journal_page_last 85
_journal_paper_doi 10.1107/S010827019501047X
_journal_volume 52
_journal_year 1996
_chemical_formula_analytical 'C20 H24 N2 O4'
_chemical_formula_iupac 'C16 H21 N2 + , C4 H3 O4 -'
_chemical_formula_moiety 'C16 H21 N2, C4 H3 O4'
_chemical_formula_sum 'C20 H2 N O4'
_chemical_formula_weight 356.42
_chemical_name_common '(dl)-Pheniramine hydrogen maleate'
_space_group_IT_number 61
_symmetry_cell_setting orthorhombic
_symmetry_space_group_name_Hall '-P 2ac 2ab'
_symmetry_space_group_name_H-M 'P b c a'
_cell_angle_alpha 90.0
_cell_angle_beta 90.0
_cell_angle_gamma 90.0
_cell_formula_units_Z 8
_cell_length_a 20.275(6)
_cell_length_b 17.006(4)
_cell_length_c 11.038(4)
_cell_measurement_reflns_used 25
_cell_measurement_temperature 150
_cell_measurement_theta_max 20.0
_cell_measurement_theta_min 9.0
_cell_volume 3806(2)
_computing_cell_refinement 'MSC/AFC Diffractometer Control'
_computing_data_collection 'MSC/AFC Diffractometer Control'
_computing_data_reduction TEXSAN
_computing_publication_material TEXSAN
_computing_structure_refinement TEXSAN
_computing_structure_solution SAPI91
_diffrn_ambient_temperature 150
_diffrn_measurement_device AFC6S
_diffrn_measurement_method '\w/2\q scans'
_diffrn_radiation_monochromator graphite
_diffrn_radiation_source 'X-ray tube'
_diffrn_radiation_type MoK\a
_diffrn_radiation_wavelength 0.71069
_diffrn_reflns_av_R_equivalents 0.00
_diffrn_reflns_limit_h_max 24
_diffrn_reflns_limit_h_min 0
_diffrn_reflns_limit_k_max 20
_diffrn_reflns_limit_k_min 0
_diffrn_reflns_limit_l_max 0
_diffrn_reflns_limit_l_min -13
_diffrn_reflns_number 3768
_diffrn_reflns_theta_max 25.0
_diffrn_reflns_theta_min 2.0
_diffrn_standards_decay_% -0.6
_diffrn_standards_interval_count 200
_diffrn_standards_interval_time 100
_diffrn_standards_number 3
_exptl_absorpt_coefficient_mu 0.087
_exptl_absorpt_correction_T_max 0.996
_exptl_absorpt_correction_T_min 0.703
_exptl_absorpt_correction_type 'empirical, \y scan (3 reflections) (North, Phillips & Mathews, 1968)'
_exptl_absorpt_process_details '(North, Phillips & Mathews, 1968)'
_exptl_crystal_colour colourless
_exptl_crystal_density_diffrn 1.244
_exptl_crystal_description prism
_exptl_crystal_F_000 1520.00
_exptl_crystal_size_max 0.60
_exptl_crystal_size_mid 0.43
_exptl_crystal_size_min 0.35
_refine_diff_density_max 0.34
_refine_diff_density_min -0.30
_refine_ls_extinction_method none
_refine_ls_goodness_of_fit_obs 2.640
_refine_ls_hydrogen_treatment 'H atoms geometrically idealized'
_refine_ls_matrix_type full
_refine_ls_number_parameters 235
_refine_ls_number_reflns 1349
_refine_ls_number_restraints 0
_refine_ls_R_factor_obs 0.0690
_refine_ls_shift/esd_max 0.000
_refine_ls_structure_factor_coef F
_refine_ls_weighting_scheme sigma
_refine_ls_wR_factor_obs 0.0690
_reflns_number_observed 1349
_reflns_number_total 3335
_reflns_observed_criterion 3.00
_cod_data_source_file fg1077.cif
_cod_data_source_block default
_cod_original_cell_volume 3805(2)
_cod_original_sg_symbol_H-M 'P b c a    '
_cod_database_code 2004382

loop_
_symmetry_equiv_pos_as_xyz
'   +x,   +y,   +z'
'1/2+x,1/2-y,   -z'
'   -x,1/2+y,1/2-z'
'1/2-x,   -y,1/2+z'
'   -x,   -y,   -z'
'1/2-x,1/2+y,   +z'
'   +x,1/2-y,1/2+z'
'1/2+x,   +y,1/2-z'

loop_
_atom_site_aniso_label
_atom_site_aniso_U_11
_atom_site_aniso_U_22
_atom_site_aniso_U_33
_atom_site_aniso_U_12
_atom_site_aniso_U_13
_atom_site_aniso_U_23
O1 0.029(3) 0.052(4) 0.035(3) -0.010(3) -0.002(3) -0.005(3)
O2 0.029(3) 0.063(4) 0.022(3) -0.004(3) 0.007(3) -0.004(3)
O3 0.032(3) 0.063(4) 0.025(3) -0.009(3) 0.004(3) -0.006(3)
O4 0.034(3) 0.109(5) 0.041(3) -0.013(3) -0.005(3) -0.001(4)
N1 0.014(3) 0.032(3) 0.025(3) 0.000(3) 0.004(3) 0.004(3)
N2 0.043(4) 0.037(4) 0.035(4) 0.011(3) 0.009(4) -0.004(3)
C1 0.047(5) 0.032(5) 0.045(5) 0.007(4) 0.015(5) 0.005(4)
C2 0.035(5) 0.050(6) 0.065(7) 0.005(5) 0.024(5) 0.022(5)
C3 0.039(5) 0.043(6) 0.071(7) -0.016(5) -0.003(5) 0.005(5)
C4 0.028(4) 0.039(5) 0.050(5) -0.006(4) 0.007(4) 0.002(4)
C5 0.024(4) 0.022(4) 0.028(4) -0.004(3) 0.005(4) 0.008(4)
C6 0.035(4) 0.026(5) 0.024(4) 0.006(4) -0.004(4) -0.001(4)
C7 0.025(4) 0.024(5) 0.030(4) 0.006(3) 0.001(4) 0.000(4)
C8 0.058(6) 0.034(6) 0.076(6) -0.018(4) -0.031(6) 0.011(5)
C9 0.074(7) 0.044(6) 0.100(8) -0.005(5) -0.050(7) 0.032(6)
C10 0.043(5) 0.059(6) 0.050(5) -0.002(5) -0.019(5) 0.008(5)
C11 0.076(6) 0.040(6) 0.061(6) -0.021(5) -0.031(6) 0.011(5)
C12 0.080(6) 0.031(5) 0.051(5) -0.011(5) -0.038(6) 0.012(5)
C13 0.025(4) 0.033(4) 0.025(4) 0.002(3) 0.007(4) 0.003(4)
C14 0.022(4) 0.030(4) 0.024(4) -0.007(3) 0.007(3) 0.001(4)
C15 0.052(5) 0.028(5) 0.027(4) -0.010(4) -0.003(4) 0.000(4)
C16 0.026(3) 0.047(5) 0.024(4) -0.007(4) -0.009(4) 0.003(4)
C17 0.035(4) 0.033(5) 0.017(4) 0.006(4) -0.002(4) 0.004(4)
C18 0.044(4) 0.058(6) 0.021(4) -0.013(5) 0.005(4) -0.010(4)
C19 0.031(4) 0.057(6) 0.022(4) -0.003(4) 0.008(4) -0.007(4)
C20 0.024(4) 0.046(5) 0.028(4) -0.001(4) -0.005(4) 0.006(4)

loop_
_atom_site_label
_atom_site_fract_x
_atom_site_fract_y
_atom_site_fract_z
_atom_site_U_iso_or_equiv
_atom_site_thermal_displace_type
O1 .9159(2) .1819(3) .5608(4) .038(2) Uij
O2 .9784(2) .2402(3) .6989(4) .0380(10) Uij
O3 1.0906(2) .2895(3) .7167(4) .040(2) Uij
O4 1.1784(2) .2935(3) .6017(5) .061(2) Uij
N1 .8183(2) .2085(3) .7241(4) .0240(10) Uij
N2 .7546(3) .0790(3) 1.0835(5) .038(2) Uij
C1 .6919(4) .0751(4) 1.1185(7) .042(2) Uij
C2 .6451(4) .0263(5) 1.0679(8) .050(3) Uij
C3 .6645(4) -.0230(5) .9761(8) .051(3) Uij
C4 .7294(3) -.0224(5) .9384(7) .039(2) Uij
C5 .7733(3) .0296(4) .9919(6) .025(2) Uij
C6 .8439(3) .0367(4) .9501(6) .028(2) Uij
C7 .8916(3) .0158(4) 1.0510(6) .026(2) Uij
C8 .8873(4) -.0569(5) 1.1040(8) .056(3) Uij
C9 .9297(4) -.0798(5) 1.1949(9) .073(3) Uij
C10 .9751(4) -.0284(5) 1.2394(8) .051(3) Uij
C11 .9804(4) .0424(5) 1.1883(8) .059(3) Uij
C12 .9372(4) .0654(4) 1.0939(8) .054(3) Uij
C13 .8560(3) .1183(4) .8946(6) .027(2) Uij
C14 .8032(3) .1375(4) .8011(6) .025(2) Uij
C15 .8303(3) .2807(4) .7959(6) .036(2) Uij
C16 .7637(3) .2210(4) .6350(6) .032(2) Uij
C17 .9687(3) .2118(4) .5930(6) .028(2) Uij
C18 1.0238(4) .2120(5) .5035(7) .041(2) Uij
C19 1.0849(3) .2390(5) .5116(6) .037(2) Uij
C20 1.1201(3) .2760(4) .6153(7) .033(2) Uij
H1 .6785 .1084 1.1835 .0532 Uij
H2 .6008 .0272 1.0953 .0623 Uij
H3 .6333 -0.0573 .9404 .0664 Uij
H4 .7433 -0.0571 .8753 .0512 Uij
H5 .8495 -0.0006 .8872 .0338 Uij
H6 .8546 -0.0922 1.0764 .0687 Uij
H7 .9263 -0.1315 1.2269 .0897 Uij
H8 1.0021 -0.0425 1.3060 .0620 Uij
H9 1.0140 .0775 1.2157 .0746 Uij
H10 .9405 .1170 1.0613 .0647 Uij
H11 .8553 .1569 .9570 .0354 Uij
H12 .8982 .1187 .8566 .0354 Uij
H13 .7633 .1467 .8433 .0327 Uij
H14 .7987 .0933 .7497 .0327 Uij
H15 .8649 .2713 .8516 .0446 Uij
H16 .8417 .3225 .7434 .0446 Uij
H17 .7911 .2941 .8392 .0446 Uij
H18 .7237 .2310 .6768 .0405 Uij
H19 .7740 .2646 .5845 .0405 Uij
H20 .7588 .1752 .5863 .0405 Uij
H21 .8569 .1979 .6792 .0322 Uij
H22 1.0137 .1887 .4275 .0542 Uij
H23 1.1104 .2337 .4399 .0471 Uij
H24 1.0463 .2701 .7098 .0499 Uij

loop_
_atom_type_symbol
_atom_type_scat_dispersion_real
_atom_type_scat_dispersion_imag
_atom_type_scat_source
C 0.003 0.002 'International Tables'
H 0.000 0.000 'International Tables'
N 0.006 0.003 'International Tables'
O 0.011 0.006 'International Tables'

loop_
_geom_angle_atom_site_label_1
_geom_angle_atom_site_label_2
_geom_angle_atom_site_label_3
_geom_angle
_geom_angle_publ_flag
C14 N1 C15 113.3(5) yes
C14 N1 C16 109.6(5) yes
C15 N1 C16 110.8(5) yes
C1 N2 C5 116.7(7) yes
N2 C1 C2 124.7(7) yes
C1 C2 C3 118.1(7) no
C2 C3 C4 119.3(8) no
C3 C4 C5 119.3(7) no
N2 C5 C4 121.9(6) yes
N2 C5 C6 116.1(6) yes
C4 C5 C6 122.0(6) yes
C5 C6 C7 111.2(5) yes
C5 C6 C13 110.2(6) yes
C7 C6 C13 113.7(6) yes
C6 C7 C8 118.9(7) yes
C6 C7 C12 123.6(7) yes
C8 C7 C12 117.5(7) yes
C7 C8 C9 121.7(7) no
C8 C9 C10 120.2(8) no
C9 C10 C11 118.8(8) no
C10 C11 C12 120.8(8) no
C7 C12 C11 120.9(7) no
C6 C13 C14 110.6(5) yes
N1 C14 C13 114.3(5) yes
O1 C17 O2 123.4(7) yes
O1 C17 C18 117.3(6) yes
O2 C17 C18 119.2(6) yes
C17 C18 C19 131.1(7) yes
C18 C19 C20 130.3(7) yes
O3 C20 O4 120.6(7) yes
O3 C20 C19 121.4(6) yes
O4 C20 C19 118.0(7) yes

loop_
_geom_bond_atom_site_label_1
_geom_bond_atom_site_label_2
_geom_bond_distance
_geom_bond_publ_flag
N1 C14 1.508(8) yes
N1 C15 1.482(8) yes
N1 C16 1.495(7) yes
N2 C1 1.330(9) yes
N2 C5 1.368(8) yes
C1 C2 1.379(11) no
C2 C3 1.372(11) no
C3 C4 1.382(10) no
C4 C5 1.386(8) no
C5 C6 1.508(9) yes
C6 C7 1.517(9) yes
C6 C13 1.538(9) yes
C7 C8 1.371(10) no
C7 C12 1.339(9) no
C8 C9 1.378(11) no
C9 C10 1.362(10) no
C10 C11 1.334(10) no
C11 C12 1.415(10) no
C13 C14 1.521(8) yes
C17 C18 1.491(9) yes
C18 C19 1.325(9) yes
C19 C20 1.488(10) yes
O1 C17 1.237(7) yes
O2 C17 1.280(8) yes
O3 C20 1.289(8) yes
O4 C20 1.229(7) yes

loop_
_geom_torsion_atom_site_label_1
_geom_torsion_atom_site_label_2
_geom_torsion_atom_site_label_3
_geom_torsion_atom_site_label_4
_geom_torsion
_geom_torsion_publ_flag
C5 N2 C1 C2 -1.0(10) no
N2 C1 C2 C3 1.0(10) no
C1 C2 C3 C4 .0(10) no
C2 C3 C4 C5 -1.0(10) no
C1 N2 C5 C4 .0(10) no
C1 N2 C5 C6 178.0(10) no
C3 C4 C5 N2 1.0(10) no
C3 C4 C5 C6 -176.0(10) no
N2 C5 C6 C7 63.0(10) no
C4 C5 C6 C7 -119.0(10) no
N2 C5 C6 C13 -64.0(10) no
C4 C5 C6 C13 114.0(10) no
C5 C6 C7 C12 -121.0(10) no
C13 C6 C7 C12 4.0(10) no
C5 C6 C7 C8 58.0(10) no
C13 C6 C7 C8 -177.0(10) no
C12 C7 C8 C9 -2.0(10) no
C6 C7 C8 C9 -179.0(10) no
C7 C8 C9 C10 3.0(10) no
C8 C9 C10 C11 -4.0(10) no
C9 C10 C11 C12 3.0(10) no
C8 C7 C12 C11 1.0(10) no
C6 C7 C12 C11 -180.0(10) no
C10 C11 C12 C7 -2.0(10) no
C7 C6 C13 C14 -176.0(10) no
C5 C6 C13 C14 -50.0(10) no
C15 N1 C14 C13 -56.0(10) no
C16 N1 C14 C13 179.0(10) no
C6 C13 C14 N1 -168.0(10) no
O1 C17 C18 C19 -180.0(10) no
O2 C17 C18 C19 -1.0(10) no
C17 C18 C19 C20 2.0(10) no
C18 C19 C20 O4 177.0(10) no
C18 C19 C20 O3 -2.0(10) no
